data_2214610
loop_
_publ_author_name
'Victor B. Rybakov'
'Alexander A. Bush'
'Sergei I. Troyanov'
'Eugene V. Babaev'
'Erhard Kemnitz'

_publ_section_title 8-Methyl-3,<i>N</i>-bis(trifluoroacetyl)oxazolo[3,2-<i>a</i>]pyridinium-2-imidate
_journal_coeditor_code CV2282
_journal_issue 8
_journal_name_full 'Acta Crystallographica Section E'
_journal_page_first o3620
_journal_page_last o3620
_journal_paper_doi 10.1107/S1600536807036227
_journal_volume 63
_journal_year 2007
_chemical_formula_iupac 'C12 H6 F6 N2 O3'
_chemical_formula_moiety 'C12 H6 F6 N2 O3'
_chemical_formula_sum 'C12 H6 F6 N2 O3'
_chemical_formula_weight 340.19
_chemical_melting_point 486
_chemical_name_systematic
;
8-Methyl-3,<i>N</i>-bis(trifluoroacetyl)oxazolo[3,2-a]pyridinium-2-imidate
;
_space_group_IT_number 2
_symmetry_cell_setting triclinic
_symmetry_space_group_name_Hall '-P 1'
_symmetry_space_group_name_H-M 'P -1'
_atom_sites_solution_hydrogens geom
_atom_sites_solution_primary direct
_atom_sites_solution_secondary difmap
_audit_creation_method SHELXL97
_cell_angle_alpha 87.07(2)
_cell_angle_beta 85.54(2)
_cell_angle_gamma 79.16(2)
_cell_formula_units_Z 2
_cell_length_a 4.7470(9)
_cell_length_b 10.020(2)
_cell_length_c 13.121(3)
_cell_measurement_reflns_used 1533
_cell_measurement_temperature 100(2)
_cell_measurement_theta_max 29.60
_cell_measurement_theta_min 3.75
_cell_volume 610.7(2)
_computing_cell_refinement X-AREA
_computing_data_collection 'X-AREA (Stoe & Cie, 2002)'
_computing_data_reduction 'X-RED32 (Stoe & Cie, 2002)'
_computing_molecular_graphics 'ORTEP-3 for Windows (Farrugia, 1997)'
_computing_publication_material 'WinGX (Farrugia, 1999)'
_computing_structure_refinement 'SHELXL97 (Sheldrick, 1997)'
_computing_structure_solution 'SHELXS97 (Sheldrick, 1997)'
_diffrn_ambient_temperature 100(2)
_diffrn_measured_fraction_theta_full 0.998
_diffrn_measured_fraction_theta_max 0.998
_diffrn_measurement_device_type 'Stoe IPDS'
_diffrn_measurement_method \w
_diffrn_radiation_monochromator graphite
_diffrn_radiation_source 'Fine-focus sealed tube'
_diffrn_radiation_type MoK\a
_diffrn_radiation_wavelength 0.71073
_diffrn_reflns_av_R_equivalents 0.0257
_diffrn_reflns_av_sigmaI/netI 0.0168
_diffrn_reflns_limit_h_max 6
_diffrn_reflns_limit_h_min -6
_diffrn_reflns_limit_k_max 14
_diffrn_reflns_limit_k_min -14
_diffrn_reflns_limit_l_max 18
_diffrn_reflns_limit_l_min 0
_diffrn_reflns_number 3647
_diffrn_reflns_theta_full 30.00
_diffrn_reflns_theta_max 30.00
_diffrn_reflns_theta_min 1.56
_exptl_absorpt_coefficient_mu 0.192
_exptl_absorpt_correction_type none
_exptl_crystal_colour colourless
_exptl_crystal_density_diffrn 1.850
_exptl_crystal_density_method 'not measured'
_exptl_crystal_description needle
_exptl_crystal_F_000 340
_exptl_crystal_size_max 0.5
_exptl_crystal_size_mid 0.2
_exptl_crystal_size_min 0.1
_refine_diff_density_max 0.353
_refine_diff_density_min -0.403
_refine_ls_extinction_method none
_refine_ls_goodness_of_fit_ref 1.007
_refine_ls_hydrogen_treatment constr
_refine_ls_matrix_type full
_refine_ls_number_parameters 209
_refine_ls_number_reflns 3561
_refine_ls_number_restraints 0
_refine_ls_restrained_S_all 1.007
_refine_ls_R_factor_all 0.0486
_refine_ls_R_factor_gt 0.0478
_refine_ls_shift/su_max 0.001
_refine_ls_shift/su_mean 0.000
_refine_ls_structure_factor_coef Fsqd
_refine_ls_weighting_details 'calc w = 1/[\s^2^(Fo^2^)+(0.0886P)^2^] where P=(Fo^2^+2Fc^2^)/3'
_refine_ls_weighting_scheme calc
_refine_ls_wR_factor_gt 0.1097
_refine_ls_wR_factor_ref 0.1098
_reflns_number_gt 3033
_reflns_number_total 3561
_reflns_threshold_expression I>2\s(I)
_cod_data_source_file cv2282.cif
_cod_data_source_block I
_cod_database_code 2214610
_cod_database_fobs_code 2214610

loop_
_symmetry_equiv_pos_as_xyz
'x, y, z'
'-x, -y, -z'

loop_
_atom_site_type_symbol
_atom_site_label
_atom_site_fract_x
_atom_site_fract_y
_atom_site_fract_z
_atom_site_U_iso_or_equiv
_atom_site_adp_type
_atom_site_calc_flag
_atom_site_refinement_flags
_atom_site_occupancy
N N1 0.63108(18) 1.01569(9) 0.80548(7) 0.01191(17) Uani d . 1
C C2 0.5589(2) 0.88933(10) 0.84072(8) 0.01249(18) Uani d . 1
C C3 0.3972(2) 0.85223(10) 0.76503(7) 0.01096(18) Uani d . 1
N N30 0.29280(19) 0.74182(9) 0.75789(7) 0.01295(17) Uani d . 1
C C30 0.1122(2) 0.73232(10) 0.68501(8) 0.01211(18) Uani d . 1
O O30 -0.04146(17) 0.82058(8) 0.63682(6) 0.01681(16) Uani d . 1
C C31 0.1051(2) 0.58336(11) 0.66086(8) 0.01484(19) Uani d . 1
F F31 0.19537(18) 0.49207(7) 0.73456(6) 0.02482(17) Uani d . 1
F F32 0.27332(18) 0.54922(8) 0.57639(6) 0.02720(18) Uani d . 1
F F33 -0.15873(16) 0.56834(8) 0.64277(7) 0.02651(18) Uani d . 1
O O4 0.36896(16) 0.95558(7) 0.68932(5) 0.01205(15) Uani d . 1
C C5 0.5181(2) 1.04911(10) 0.71396(7) 0.01127(18) Uani d . 1
C C6 0.5524(2) 1.16465(10) 0.65525(8) 0.01351(19) Uani d . 1
C C61 0.4264(3) 1.19068(11) 0.55323(8) 0.0187(2) Uani d . 1
H H611 0.2354 1.1660 0.5578 0.028 Uiso calc R 1
H H612 0.5515 1.1357 0.5020 0.028 Uiso calc R 1
H H613 0.4098 1.2873 0.5332 0.028 Uiso calc R 1
C C7 0.7143(2) 1.24746(10) 0.69715(8) 0.0158(2) Uani d . 1
H H7 0.7454 1.3286 0.6610 0.019 Uiso calc R 1
C C8 0.8325(2) 1.21334(11) 0.79182(9) 0.0166(2) Uani d . 1
H H8 0.9425 1.2716 0.8188 0.020 Uiso calc R 1
C C9 0.7914(2) 1.09688(11) 0.84605(8) 0.01452(19) Uani d . 1
H H9 0.8722 1.0735 0.9100 0.017 Uiso calc R 1
C C10 0.6568(2) 0.82430(10) 0.93413(7) 0.01208(18) Uani d . 1
O O10 0.77976(18) 0.87764(9) 0.99513(6) 0.01804(17) Uani d . 1
C C11 0.6097(2) 0.67686(11) 0.96014(8) 0.01464(19) Uani d . 1
F F11 0.33178(15) 0.66985(7) 0.97317(5) 0.01881(15) Uani d . 1
F F12 0.73214(15) 0.59253(7) 0.88708(5) 0.01939(15) Uani d . 1
F F13 0.72892(16) 0.63249(7) 1.04720(5) 0.02211(16) Uani d . 1

loop_
_atom_site_aniso_label
_atom_site_aniso_U_11
_atom_site_aniso_U_22
_atom_site_aniso_U_33
_atom_site_aniso_U_12
_atom_site_aniso_U_13
_atom_site_aniso_U_23
N1 0.0122(4) 0.0106(4) 0.0132(4) -0.0028(3) -0.0007(3) -0.0005(3)
C2 0.0142(4) 0.0109(4) 0.0130(4) -0.0042(3) -0.0013(3) 0.0015(3)
C3 0.0124(4) 0.0097(4) 0.0101(4) -0.0008(3) -0.0008(3) 0.0013(3)
N30 0.0146(4) 0.0112(4) 0.0140(4) -0.0040(3) -0.0032(3) 0.0001(3)
C30 0.0118(4) 0.0118(4) 0.0130(4) -0.0034(3) 0.0011(3) -0.0014(3)
O30 0.0179(4) 0.0138(3) 0.0191(4) -0.0021(3) -0.0057(3) -0.0003(3)
C31 0.0150(4) 0.0123(4) 0.0183(4) -0.0045(3) -0.0019(3) -0.0020(3)
F31 0.0372(4) 0.0108(3) 0.0269(4) -0.0040(3) -0.0086(3) 0.0032(3)
F32 0.0349(4) 0.0206(4) 0.0266(4) -0.0092(3) 0.0119(3) -0.0122(3)
F33 0.0187(3) 0.0194(3) 0.0449(5) -0.0090(3) -0.0077(3) -0.0046(3)
O4 0.0146(3) 0.0101(3) 0.0121(3) -0.0035(2) -0.0029(2) 0.0007(2)
C5 0.0125(4) 0.0092(4) 0.0123(4) -0.0026(3) 0.0003(3) -0.0017(3)
C6 0.0152(4) 0.0093(4) 0.0151(4) -0.0005(3) -0.0002(3) 0.0011(3)
C61 0.0281(5) 0.0136(5) 0.0151(5) -0.0055(4) -0.0046(4) 0.0037(4)
C7 0.0176(4) 0.0108(4) 0.0192(5) -0.0045(3) 0.0027(4) -0.0007(3)
C8 0.0172(4) 0.0140(4) 0.0200(5) -0.0065(3) -0.0001(4) -0.0028(4)
C9 0.0146(4) 0.0150(4) 0.0149(4) -0.0045(3) -0.0008(3) -0.0025(3)
C10 0.0116(4) 0.0118(4) 0.0124(4) -0.0014(3) -0.0011(3) 0.0005(3)
O10 0.0203(4) 0.0189(4) 0.0165(4) -0.0056(3) -0.0072(3) 0.0006(3)
C11 0.0165(4) 0.0142(4) 0.0126(4) -0.0017(3) -0.0018(3) 0.0018(3)
F11 0.0165(3) 0.0200(3) 0.0206(3) -0.0065(2) -0.0002(2) 0.0030(2)
F12 0.0236(3) 0.0121(3) 0.0207(3) 0.0007(2) 0.0006(3) -0.0017(2)
F13 0.0278(4) 0.0203(3) 0.0187(3) -0.0051(3) -0.0095(3) 0.0081(3)

loop_
_atom_type_symbol
_atom_type_description
_atom_type_scat_dispersion_real
_atom_type_scat_dispersion_imag
_atom_type_scat_source
C C 0.0033 0.0016 'International Tables Vol C Tables 4.2.6.8 and 6.1.1.4'
H H 0.0000 0.0000 'International Tables Vol C Tables 4.2.6.8 and 6.1.1.4'
N N 0.0061 0.0033 'International Tables Vol C Tables 4.2.6.8 and 6.1.1.4'
O O 0.0106 0.0060 'International Tables Vol C Tables 4.2.6.8 and 6.1.1.4'
F F 0.0171 0.0103 'International Tables Vol C Tables 4.2.6.8 and 6.1.1.4'

loop_
_geom_angle_atom_site_label_1
_geom_angle_atom_site_label_2
_geom_angle_atom_site_label_3
_geom_angle
C5 N1 C9 120.67(9)
C5 N1 C2 107.92(8)
C9 N1 C2 131.37(9)
C3 C2 N1 105.57(8)
C3 C2 C10 133.05(9)
N1 C2 C10 121.34(9)
N30 C3 O4 122.04(9)
N30 C3 C2 130.07(9)
O4 C3 C2 107.85(8)
C3 N30 C30 120.87(9)
O30 C30 N30 130.63(10)
O30 C30 C31 116.50(9)
N30 C30 C31 112.87(9)
F33 C31 F32 107.08(9)
F33 C31 F31 107.14(9)
F32 C31 F31 107.10(9)
F33 C31 C30 111.25(9)
F32 C31 C30 109.40(9)
F31 C31 C30 114.52(9)
C5 O4 C3 108.08(8)
O4 C5 N1 110.48(8)
O4 C5 C6 125.43(9)
N1 C5 C6 124.09(9)
C5 C6 C7 115.04(10)
C5 C6 C61 120.12(9)
C7 C6 C61 124.81(9)
C6 C61 H611 109.5
C6 C61 H612 109.5
H611 C61 H612 109.5
C6 C61 H613 109.5
H611 C61 H613 109.5
H612 C61 H613 109.5
C6 C7 C8 121.19(9)
C6 C7 H7 119.4
C8 C7 H7 119.4
C9 C8 C7 120.87(10)
C9 C8 H8 119.6
C7 C8 H8 119.6
N1 C9 C8 118.14(10)
N1 C9 H9 120.9
C8 C9 H9 120.9
O10 C10 C2 123.73(10)
O10 C10 C11 117.61(9)
C2 C10 C11 118.66(9)
F11 C11 F13 107.55(8)
F11 C11 F12 108.62(9)
F13 C11 F12 107.90(9)
F11 C11 C10 112.01(9)
F13 C11 C10 109.26(9)
F12 C11 C10 111.35(8)

loop_
_geom_bond_atom_site_label_1
_geom_bond_atom_site_label_2
_geom_bond_distance
N1 C5 1.3539(13)
N1 C9 1.3654(13)
N1 C2 1.4188(13)
C2 C3 1.4060(14)
C2 C10 1.4269(13)
C3 N30 1.3048(13)
C3 O4 1.3930(12)
N30 C30 1.3512(13)
C30 O30 1.2190(13)
C30 C31 1.5486(15)
C31 F33 1.3300(12)
C31 F32 1.3346(13)
C31 F31 1.3350(13)
O4 C5 1.3418(12)
C5 C6 1.3858(14)
C6 C7 1.3904(15)
C6 C61 1.4994(15)
C61 H611 0.9800
C61 H612 0.9800
C61 H613 0.9800
C7 C8 1.4027(15)
C7 H7 0.9500
C8 C9 1.3731(15)
C8 H8 0.9500
C9 H9 0.9500
C10 O10 1.2250(13)
C10 C11 1.5525(15)
C11 F11 1.3314(13)
C11 F13 1.3330(12)
C11 F12 1.3350(13)

loop_
_geom_contact_atom_site_label_1
_geom_contact_atom_site_label_2
_geom_contact_distance
_geom_contact_site_symmetry_2
_geom_contact_publ_flag
C5 O30 2.9573(14) 1_655 yes
N1 O30 3.1464(14) 1_655 yes
C2 O30 3.1842(15) 1_655 yes

loop_
_geom_torsion_atom_site_label_1
_geom_torsion_atom_site_label_2
_geom_torsion_atom_site_label_3
_geom_torsion_atom_site_label_4
_geom_torsion
C5 N1 C2 C3 -0.33(11)
C9 N1 C2 C3 -177.92(10)
C5 N1 C2 C10 177.68(9)
C9 N1 C2 C10 0.08(16)
N1 C2 C3 N30 175.92(10)
C10 C2 C3 N30 -1.75(19)
N1 C2 C3 O4 -1.62(10)
C10 C2 C3 O4 -179.29(10)
O4 C3 N30 C30 -10.94(15)
C2 C3 N30 C30 171.82(10)
C3 N30 C30 O30 -22.33(17)
C3 N30 C30 C31 157.68(9)
O30 C30 C31 F33 -37.38(13)
N30 C30 C31 F33 142.61(9)
O30 C30 C31 F32 80.73(12)
N30 C30 C31 F32 -99.28(11)
O30 C30 C31 F31 -159.06(10)
N30 C30 C31 F31 20.94(12)
N30 C3 O4 C5 -174.77(9)
C2 C3 O4 C5 3.01(10)
C3 O4 C5 N1 -3.29(10)
C3 O4 C5 C6 177.10(9)
C9 N1 C5 O4 -179.84(8)
C2 N1 C5 O4 2.26(11)
C9 N1 C5 C6 -0.22(15)
C2 N1 C5 C6 -178.13(9)
O4 C5 C6 C7 179.38(9)
N1 C5 C6 C7 -0.18(14)
O4 C5 C6 C61 -2.32(15)
N1 C5 C6 C61 178.12(9)
C5 C6 C7 C8 0.32(15)
C61 C6 C7 C8 -177.89(10)
C6 C7 C8 C9 -0.07(16)
C5 N1 C9 C8 0.47(14)
C2 N1 C9 C8 177.81(10)
C7 C8 C9 N1 -0.33(15)
C3 C2 C10 O10 -174.34(11)
N1 C2 C10 O10 8.29(16)
C3 C2 C10 C11 6.48(17)
N1 C2 C10 C11 -170.89(9)
O10 C10 C11 F11 116.61(10)
C2 C10 C11 F11 -64.16(12)
O10 C10 C11 F13 -2.45(13)
C2 C10 C11 F13 176.78(9)
O10 C10 C11 F12 -121.54(10)
C2 C10 C11 F12 57.70(12)

loop_
_cod_related_entry_id
_cod_related_entry_database
_cod_related_entry_code
1 ChemSpider 21123940
